data_7112708
loop_
_publ_author_name
'Peckermann, Ilja'
'Raabe, Gerhard'
'Spaniol, Thomas P.'
'Okuda, Jun'

_publ_section_title
;
 Tris(allyl) indium compounds: synthesis and structural characterization
;
_journal_coden_ASTM CHCOFS
_journal_issue 17
_journal_name_full
;
 Chemical Communications (Cambridge, United Kingdom)
;
_journal_page_first 5061
_journal_page_last 5063
_journal_paper_doi 10.1039/c1cc00039j
_journal_volume 47
_journal_year 2011
_chemical_formula_moiety 'C32 H56 Cl4 In4 O4'
_chemical_formula_sum 'C32 H56 Cl4 In4 O4'
_chemical_formula_weight 1105.85
_space_group_IT_number 14
_space_group_name_Hall '-P 2ybc'
_symmetry_cell_setting monoclinic
_symmetry_space_group_name_Hall '-P 2ybc'
_symmetry_space_group_name_H-M 'P 1 21/c 1'
_atom_sites_solution_hydrogens geom
_atom_sites_solution_primary direct
_atom_sites_solution_secondary difmap
_audit_creation_method SHELXL-97
_cell_angle_alpha 90.00
_cell_angle_beta 110.340(5)
_cell_angle_gamma 90.00
_cell_formula_units_Z 4
_cell_length_a 13.681(5)
_cell_length_b 18.530(6)
_cell_length_c 17.295(6)
_cell_measurement_reflns_used 6185
_cell_measurement_temperature 110(2)
_cell_measurement_theta_max 28.34
_cell_measurement_theta_min 2.20
_cell_volume 4111(2)
_computing_cell_refinement 'Bruker SMART (2001)'
_computing_data_collection 'Bruker SMART (2001)'
_computing_data_reduction 'Bruker SAINT+ (1999)'
_computing_molecular_graphics 'DIAMOND (Brandenburg, 2007)'
_computing_structure_refinement 'SHELXL-97 (Sheldrick, 1997)'
_computing_structure_solution 'SIR-92 (Altomare 1992)'
_diffrn_ambient_temperature 110(2)
_diffrn_measured_fraction_theta_full 0.999
_diffrn_measured_fraction_theta_max 0.967
_diffrn_measurement_device_type 'APEX Area Detector'
_diffrn_measurement_method 'omega scans'
_diffrn_radiation_monochromator 'multilayer optics'
_diffrn_radiation_source 'INCOATEC microsource'
_diffrn_radiation_type MoK\a
_diffrn_radiation_wavelength 0.71073
_diffrn_reflns_av_R_equivalents 0.1434
_diffrn_reflns_av_sigmaI/netI 0.1158
_diffrn_reflns_limit_h_max 18
_diffrn_reflns_limit_h_min -18
_diffrn_reflns_limit_k_max 25
_diffrn_reflns_limit_k_min -24
_diffrn_reflns_limit_l_max 23
_diffrn_reflns_limit_l_min -21
_diffrn_reflns_number 50674
_diffrn_reflns_theta_full 25.00
_diffrn_reflns_theta_max 29.05
_diffrn_reflns_theta_min 2.46
_exptl_absorpt_coefficient_mu 2.507
_exptl_absorpt_correction_T_max 0.6752
_exptl_absorpt_correction_T_min 0.5963
_exptl_absorpt_correction_type multi-scan
_exptl_absorpt_process_details 'Bruker sadabs'
_exptl_crystal_colour colourless
_exptl_crystal_density_diffrn 1.787
_exptl_crystal_density_method 'not measured'
_exptl_crystal_description block
_exptl_crystal_F_000 2176
_exptl_crystal_size_max 0.23
_exptl_crystal_size_mid 0.20
_exptl_crystal_size_min 0.17
_refine_diff_density_max 1.805
_refine_diff_density_min -1.672
_refine_diff_density_rms 0.214
_refine_ls_extinction_method none
_refine_ls_goodness_of_fit_ref 1.042
_refine_ls_hydrogen_treatment constr
_refine_ls_matrix_type full
_refine_ls_number_parameters 404
_refine_ls_number_reflns 10641
_refine_ls_number_restraints 0
_refine_ls_restrained_S_all 1.042
_refine_ls_R_factor_all 0.1622
_refine_ls_R_factor_gt 0.0725
_refine_ls_shift/su_max 0.000
_refine_ls_shift/su_mean 0.000
_refine_ls_structure_factor_coef Fsqd
_refine_ls_weighting_details 'calc w=1/[\s^2^(Fo^2^)+(0.0599P)^2^+39.7946P] where P=(Fo^2^+2Fc^2^)/3'
_refine_ls_weighting_scheme calc
_refine_ls_wR_factor_gt 0.1553
_refine_ls_wR_factor_ref 0.2078
_reflns_number_gt 5324
_reflns_number_total 10641
_reflns_threshold_expression >2sigma(I)
_cod_duplicate_entry 7106285
_cod_data_source_file c1cc00039j.txt
_cod_data_source_block 4
_cod_original_sg_symbol_H-M 'P 21/c'
_cod_database_code 7112708

loop_
_symmetry_equiv_pos_as_xyz
'x, y, z'
'-x, y+1/2, -z+1/2'
'-x, -y, -z'
'x, -y-1/2, z-1/2'

loop_
_atom_site_label
_atom_site_type_symbol
_atom_site_fract_x
_atom_site_fract_y
_atom_site_fract_z
_atom_site_U_iso_or_equiv
_atom_site_adp_type
_atom_site_occupancy
_atom_site_symmetry_multiplicity
_atom_site_calc_flag
_atom_site_refinement_flags
_atom_site_disorder_assembly
_atom_site_disorder_group
O1 O 0.9148(5) 0.2513(4) 0.5286(5) 0.037(2) Uani 1 1 d . . .
O2 O 0.6602(5) 0.2518(4) 0.4359(5) 0.0333(19) Uani 1 1 d . . .
O3 O 0.7956(5) 0.1229(4) 0.3999(5) 0.0347(19) Uani 1 1 d . . .
O4 O 0.7748(5) 0.1301(4) 0.5788(5) 0.0308(18) Uani 1 1 d . . .
In1 In 0.91062(5) 0.19247(5) 0.63131(5) 0.0338(2) Uani 1 1 d . . .
In2 In 0.78900(6) 0.32310(4) 0.47970(6) 0.0346(2) Uani 1 1 d . A .
In3 In 0.66135(5) 0.18448(5) 0.34029(5) 0.0329(2) Uani 1 1 d . . .
In4 In 0.78331(6) 0.05339(4) 0.49163(6) 0.0322(2) Uani 1 1 d . . .
Cl1 Cl 0.7919(2) 0.30384(17) 0.6283(2) 0.0391(7) Uani 1 1 d . . .
Cl2 Cl 0.7838(2) 0.28890(17) 0.3304(2) 0.0394(7) Uani 1 1 d . . .
Cl3 Cl 0.58910(18) 0.08112(16) 0.40742(19) 0.0360(7) Uani 1 1 d . . .
Cl4 Cl 0.98076(19) 0.08136(16) 0.57430(19) 0.0373(7) Uani 1 1 d . . .
C1 C 1.0101(9) 0.1912(7) 0.7578(8) 0.039(3) Uani 1 1 d . . .
H1A H 0.9729 0.2139 0.7915 0.047 Uiso 1 1 calc R . .
H1B H 1.0247 0.1404 0.7760 0.047 Uiso 1 1 calc R . .
C2 C 1.1086(9) 0.2287(8) 0.7730(8) 0.046(3) Uani 1 1 d . . .
C3 C 1.1294(12) 0.2949(8) 0.8086(10) 0.062(4) Uani 1 1 d . . .
H3A H 1.1936 0.3180 0.8150 0.074 Uiso 1 1 calc R . .
H3B H 1.0797 0.3180 0.8273 0.074 Uiso 1 1 calc R . .
C4 C 1.1853(9) 0.1940(9) 0.7449(10) 0.066(5) Uani 1 1 d . . .
H4A H 1.1651 0.2000 0.6851 0.098 Uiso 1 1 calc R . .
H4B H 1.1888 0.1425 0.7584 0.098 Uiso 1 1 calc R . .
H4C H 1.2537 0.2161 0.7723 0.098 Uiso 1 1 calc R . .
C5 C 1.0019(8) 0.2512(6) 0.5023(8) 0.037(3) Uani 1 1 d . . .
H5A H 0.9772 0.2581 0.4418 0.044 Uiso 1 1 calc R . .
H5B H 1.0363 0.2035 0.5146 0.044 Uiso 1 1 calc R . .
C6 C 1.0807(8) 0.3087(7) 0.5424(8) 0.040(3) Uani 1 1 d . . .
C7 C 1.0691(10) 0.3551(8) 0.5935(9) 0.053(4) Uani 1 1 d . . .
H7A H 1.0081 0.3542 0.6079 0.063 Uiso 1 1 calc R . .
H7B H 1.1214 0.3903 0.6171 0.063 Uiso 1 1 calc R . .
C8 C 1.1743(9) 0.3034(8) 0.5159(10) 0.059(4) Uani 1 1 d . . .
H8A H 1.2229 0.3426 0.5413 0.088 Uiso 1 1 calc R . .
H8B H 1.1519 0.3074 0.4558 0.088 Uiso 1 1 calc R . .
H8C H 1.2089 0.2569 0.5335 0.088 Uiso 1 1 calc R . .
C9 C 0.7870(13) 0.4364(8) 0.4540(10) 0.064(4) Uani 1 1 d . . .
H9A H 0.8565 0.4510 0.4539 0.076 Uiso 0.59(2) 1 calc PR A 1
H9B H 0.7359 0.4456 0.3982 0.076 Uiso 0.59(2) 1 calc PR A 1
H9C H 0.8274 0.4440 0.4171 0.076 Uiso 0.41(2) 1 calc PR A 2
H9D H 0.7139 0.4501 0.4226 0.076 Uiso 0.41(2) 1 calc PR A 2
C10A C 0.757(2) 0.4853(13) 0.5194(16) 0.045(6) Uiso 0.59(2) 1 d P A 1
C11A C 0.823(2) 0.5334(14) 0.5616(16) 0.058(7) Uiso 0.59(2) 1 d P A 1
H11A H 0.8075 0.5610 0.6022 0.069 Uiso 0.59(2) 1 calc PR A 1
H11B H 0.8864 0.5410 0.5521 0.069 Uiso 0.59(2) 1 calc PR A 1
C12A C 0.6567(17) 0.4725(12) 0.5337(14) 0.043(6) Uiso 0.59(2) 1 d P A 1
H12A H 0.6580 0.4246 0.5580 0.064 Uiso 0.59(2) 1 calc PR A 1
H12B H 0.5986 0.4752 0.4810 0.064 Uiso 0.59(2) 1 calc PR A 1
H12C H 0.6477 0.5093 0.5713 0.064 Uiso 0.59(2) 1 calc PR A 1
C10B C 0.827(3) 0.487(2) 0.523(2) 0.057(10) Uiso 0.41(2) 1 d P A 2
C11B C 0.921(3) 0.512(2) 0.556(2) 0.059(11) Uiso 0.41(2) 1 d P A 2
H11C H 0.9382 0.5423 0.6026 0.071 Uiso 0.41(2) 1 calc PR A 2
H11D H 0.9721 0.5001 0.5321 0.071 Uiso 0.41(2) 1 calc PR A 2
C12B C 0.741(3) 0.499(2) 0.551(2) 0.048(9) Uiso 0.41(2) 1 d P A 2
H12D H 0.7246 0.4550 0.5751 0.072 Uiso 0.41(2) 1 calc PR A 2
H12E H 0.6793 0.5142 0.5042 0.072 Uiso 0.41(2) 1 calc PR A 2
H12F H 0.7591 0.5376 0.5927 0.072 Uiso 0.41(2) 1 calc PR A 2
C13 C 0.5735(8) 0.2573(7) 0.4646(8) 0.035(3) Uani 1 1 d . . .
H13A H 0.6002 0.2712 0.5235 0.042 Uiso 1 1 calc R . .
H13B H 0.5407 0.2092 0.4606 0.042 Uiso 1 1 calc R . .
C14 C 0.4911(9) 0.3110(7) 0.4177(8) 0.038(3) Uani 1 1 d . . .
C15 C 0.5004(10) 0.3484(8) 0.3556(9) 0.054(4) Uani 1 1 d . . .
H15A H 0.4480 0.3820 0.3269 0.065 Uiso 1 1 calc R . .
H15B H 0.5596 0.3416 0.3396 0.065 Uiso 1 1 calc R . .
C16 C 0.4030(9) 0.3165(8) 0.4486(9) 0.051(4) Uani 1 1 d . . .
H16A H 0.4287 0.3343 0.5055 0.076 Uiso 1 1 calc R . .
H16B H 0.3713 0.2689 0.4469 0.076 Uiso 1 1 calc R . .
H16C H 0.3508 0.3501 0.4138 0.076 Uiso 1 1 calc R . .
C17 C 0.5628(8) 0.1856(7) 0.2137(8) 0.040(3) Uani 1 1 d . . .
H17A H 0.5381 0.2356 0.1982 0.048 Uiso 1 1 calc R . .
H17B H 0.6043 0.1712 0.1794 0.048 Uiso 1 1 calc R . .
C18 C 0.4695(9) 0.1365(8) 0.1944(8) 0.045(3) Uani 1 1 d . . .
C19 C 0.4638(12) 0.0769(9) 0.1530(9) 0.066(4) Uani 1 1 d . . .
H19A H 0.4037 0.0472 0.1402 0.079 Uiso 1 1 calc R . .
H19B H 0.5198 0.0632 0.1356 0.079 Uiso 1 1 calc R . .
C20 C 0.3864(10) 0.1619(9) 0.2237(9) 0.060(4) Uani 1 1 d . . .
H20A H 0.3299 0.1263 0.2095 0.090 Uiso 1 1 calc R . .
H20B H 0.3593 0.2081 0.1975 0.090 Uiso 1 1 calc R . .
H20C H 0.4148 0.1681 0.2837 0.090 Uiso 1 1 calc R . .
C21 C 0.8723(8) 0.1112(6) 0.3624(7) 0.033(3) Uani 1 1 d . . .
H21A H 0.9386 0.0969 0.4056 0.039 Uiso 1 1 calc R . .
H21B H 0.8846 0.1572 0.3381 0.039 Uiso 1 1 calc R . .
C22 C 0.8426(9) 0.0556(7) 0.2979(8) 0.041(3) Uani 1 1 d . . .
C23 C 0.7549(10) 0.0199(7) 0.2747(9) 0.049(3) Uani 1 1 d . . .
H23A H 0.7047 0.0291 0.3000 0.059 Uiso 1 1 calc R . .
H23B H 0.7412 -0.0154 0.2324 0.059 Uiso 1 1 calc R . .
C24 C 0.9245(10) 0.0452(8) 0.2599(8) 0.048(3) Uani 1 1 d . . .
H24A H 0.9132 -0.0010 0.2305 0.071 Uiso 1 1 calc R . .
H24B H 0.9935 0.0452 0.3032 0.071 Uiso 1 1 calc R . .
H24C H 0.9205 0.0846 0.2210 0.071 Uiso 1 1 calc R . .
C25 C 0.7916(9) -0.0619(6) 0.4987(9) 0.045(3) Uani 1 1 d . . .
H25A H 0.8370 -0.0791 0.4688 0.054 Uiso 1 1 calc R . .
H25B H 0.8245 -0.0762 0.5572 0.054 Uiso 1 1 calc R . .
C26 C 0.6908(9) -0.0977(7) 0.4647(9) 0.045(3) Uani 1 1 d . . .
C27 C 0.6579(13) -0.1307(8) 0.3907(11) 0.067(5) Uani 1 1 d . . .
H27A H 0.7012 -0.1315 0.3581 0.080 Uiso 1 1 calc R . .
H27B H 0.5914 -0.1533 0.3712 0.080 Uiso 1 1 calc R . .
C28 C 0.6255(9) -0.0972(8) 0.5174(9) 0.050(4) Uani 1 1 d . . .
H28A H 0.6058 -0.0475 0.5245 0.075 Uiso 1 1 calc R . .
H28B H 0.6650 -0.1179 0.5714 0.075 Uiso 1 1 calc R . .
H28C H 0.5626 -0.1260 0.4912 0.075 Uiso 1 1 calc R . .
C29 C 0.6975(7) 0.1244(7) 0.6160(7) 0.035(3) Uani 1 1 d . . .
H29A H 0.6289 0.1172 0.5721 0.042 Uiso 1 1 calc R . .
H29B H 0.6945 0.1705 0.6439 0.042 Uiso 1 1 calc R . .
C30 C 0.7153(8) 0.0643(7) 0.6774(8) 0.038(3) Uani 1 1 d . . .
C31 C 0.8020(10) 0.0267(8) 0.7054(10) 0.055(4) Uani 1 1 d . . .
H31A H 0.8092 -0.0101 0.7452 0.066 Uiso 1 1 calc R . .
H31B H 0.8575 0.0364 0.6858 0.066 Uiso 1 1 calc R . .
C32 C 0.6242(10) 0.0531(8) 0.7043(9) 0.052(4) Uani 1 1 d . . .
H32A H 0.5670 0.0311 0.6593 0.078 Uiso 1 1 calc R . .
H32B H 0.6014 0.0997 0.7189 0.078 Uiso 1 1 calc R . .
H32C H 0.6441 0.0212 0.7525 0.078 Uiso 1 1 calc R . .

loop_
_atom_site_aniso_label
_atom_site_aniso_U_11
_atom_site_aniso_U_22
_atom_site_aniso_U_33
_atom_site_aniso_U_23
_atom_site_aniso_U_13
_atom_site_aniso_U_12
O1 0.014(3) 0.044(5) 0.054(6) 0.003(4) 0.014(4) -0.001(3)
O2 0.018(4) 0.044(5) 0.039(5) 0.002(4) 0.012(4) -0.002(3)
O3 0.015(3) 0.042(5) 0.050(5) -0.002(4) 0.015(4) 0.003(3)
O4 0.014(3) 0.043(5) 0.038(5) 0.002(4) 0.012(3) 0.003(3)
In1 0.0129(3) 0.0438(5) 0.0411(5) -0.0007(4) 0.0048(3) -0.0013(3)
In2 0.0197(3) 0.0361(5) 0.0475(5) 0.0004(4) 0.0109(3) -0.0003(3)
In3 0.0146(3) 0.0410(5) 0.0406(5) 0.0031(4) 0.0063(3) 0.0014(3)
In4 0.0138(3) 0.0363(4) 0.0451(5) 0.0013(4) 0.0083(3) 0.0008(3)
Cl1 0.0235(13) 0.0487(18) 0.0445(18) -0.0061(14) 0.0112(12) 0.0007(12)
Cl2 0.0242(13) 0.0492(18) 0.0481(19) 0.0041(14) 0.0167(13) -0.0009(11)
Cl3 0.0129(11) 0.0425(16) 0.0501(18) 0.0000(14) 0.0077(11) -0.0020(10)
Cl4 0.0132(11) 0.0458(17) 0.0514(19) 0.0011(14) 0.0095(12) 0.0035(11)
C1 0.028(6) 0.055(8) 0.038(7) -0.005(6) 0.017(5) -0.007(5)
C2 0.020(5) 0.066(9) 0.049(8) 0.001(7) 0.008(5) -0.003(6)
C3 0.048(8) 0.062(10) 0.072(11) -0.010(9) 0.018(8) -0.008(7)
C4 0.019(6) 0.102(13) 0.071(11) -0.009(10) 0.009(7) 0.006(7)
C5 0.023(5) 0.039(7) 0.045(8) -0.004(6) 0.009(5) -0.004(5)
C6 0.015(5) 0.055(8) 0.039(7) 0.004(6) -0.003(5) -0.002(5)
C7 0.031(7) 0.070(10) 0.060(10) -0.008(8) 0.020(7) -0.018(6)
C8 0.019(6) 0.061(9) 0.092(12) 0.008(8) 0.015(7) -0.013(6)
C9 0.075(11) 0.047(9) 0.059(10) 0.002(8) 0.010(9) -0.001(8)
C13 0.020(5) 0.043(7) 0.042(7) 0.004(6) 0.011(5) -0.005(5)
C14 0.024(5) 0.039(7) 0.049(8) -0.004(6) 0.009(5) 0.001(5)
C15 0.037(7) 0.063(10) 0.063(10) 0.015(8) 0.017(7) 0.020(7)
C16 0.027(6) 0.065(9) 0.063(10) -0.008(8) 0.019(6) 0.015(6)
C17 0.021(5) 0.043(7) 0.055(8) 0.006(6) 0.012(5) 0.003(5)
C18 0.023(6) 0.069(10) 0.033(7) 0.014(7) -0.001(5) -0.007(6)
C19 0.054(9) 0.081(12) 0.051(10) -0.009(9) 0.005(8) -0.017(8)
C20 0.023(6) 0.097(12) 0.049(9) 0.008(8) -0.002(6) 0.005(7)
C21 0.017(5) 0.040(6) 0.045(7) 0.000(5) 0.014(5) 0.002(4)
C22 0.029(6) 0.047(8) 0.044(7) -0.003(6) 0.011(5) 0.011(5)
C23 0.038(7) 0.052(8) 0.063(10) -0.015(7) 0.025(7) 0.004(6)
C24 0.044(7) 0.062(9) 0.033(7) 0.023(6) 0.009(6) 0.025(6)
C25 0.026(6) 0.039(7) 0.074(10) 0.003(7) 0.023(6) 0.005(5)
C26 0.027(6) 0.041(7) 0.063(10) -0.001(7) 0.012(6) 0.000(5)
C27 0.055(9) 0.052(10) 0.087(13) -0.001(9) 0.018(9) -0.003(7)
C28 0.025(6) 0.063(9) 0.068(10) 0.011(7) 0.023(7) -0.001(6)
C29 0.006(4) 0.051(7) 0.044(7) 0.004(6) 0.003(5) 0.001(4)
C30 0.024(5) 0.048(7) 0.042(7) -0.003(6) 0.012(5) -0.010(5)
C31 0.036(7) 0.055(9) 0.080(11) 0.018(8) 0.029(8) 0.011(6)
C32 0.041(7) 0.066(10) 0.053(9) 0.006(7) 0.022(7) -0.016(7)

loop_
_atom_type_symbol
_atom_type_description
_atom_type_scat_dispersion_real
_atom_type_scat_dispersion_imag
_atom_type_scat_source
C C 0.0033 0.0016 'International Tables Vol C Tables 4.2.6.8 and 6.1.1.4'
H H 0.0000 0.0000 'International Tables Vol C Tables 4.2.6.8 and 6.1.1.4'
Cl Cl 0.1484 0.1585 'International Tables Vol C Tables 4.2.6.8 and 6.1.1.4'
In In -0.7276 1.3100 'International Tables Vol C Tables 4.2.6.8 and 6.1.1.4'
O O 0.0106 0.0060 'International Tables Vol C Tables 4.2.6.8 and 6.1.1.4'

loop_
_geom_angle_atom_site_label_1
_geom_angle_atom_site_label_2
_geom_angle_atom_site_label_3
_geom_angle
C5 O1 In1 123.0(7)
C5 O1 In2 122.3(7)
In1 O1 In2 114.1(3)
C13 O2 In3 123.5(7)
C13 O2 In2 121.0(7)
In3 O2 In2 115.0(3)
C21 O3 In4 121.0(7)
C21 O3 In3 120.9(7)
In4 O3 In3 114.8(3)
C29 O4 In4 120.6(7)
C29 O4 In1 122.0(7)
In4 O4 In1 114.8(3)
O1 In1 O4 101.5(3)
O1 In1 C1 132.5(4)
O4 In1 C1 126.0(4)
O1 In1 Cl4 88.2(2)
O4 In1 Cl4 77.8(2)
C1 In1 Cl4 101.0(4)
O1 In1 Cl1 76.9(2)
O4 In1 Cl1 88.6(2)
C1 In1 Cl1 101.5(4)
Cl4 In1 Cl1 157.46(10)
O1 In2 O2 102.2(3)
O1 In2 C9 130.7(5)
O2 In2 C9 125.9(5)
O1 In2 Cl1 77.6(2)
O2 In2 Cl1 89.6(2)
C9 In2 Cl1 109.7(4)
O1 In2 Cl2 88.9(2)
O2 In2 Cl2 76.4(2)
C9 In2 Cl2 92.2(4)
Cl1 In2 Cl2 158.12(10)
O2 In3 O3 100.5(3)
O2 In3 C17 129.3(4)
O3 In3 C17 129.8(4)
O2 In3 Cl2 77.8(2)
O3 In3 Cl2 87.9(2)
C17 In3 Cl2 96.7(3)
O2 In3 Cl3 88.7(2)
O3 In3 Cl3 77.5(2)
C17 In3 Cl3 105.2(3)
Cl2 In3 Cl3 158.09(10)
O3 In4 O4 99.6(3)
O3 In4 C25 129.8(4)
O4 In4 C25 130.4(4)
O3 In4 Cl3 77.8(2)
O4 In4 Cl3 88.1(2)
C25 In4 Cl3 104.6(3)
O3 In4 Cl4 87.3(2)
O4 In4 Cl4 77.28(19)
C25 In4 Cl4 98.1(3)
Cl3 In4 Cl4 157.22(10)
In2 Cl1 In1 85.63(9)
In3 Cl2 In2 85.04(9)
In4 Cl3 In3 85.57(8)
In1 Cl4 In4 85.28(8)
C2 C1 In1 113.6(9)
C2 C1 H1A 108.9
In1 C1 H1A 108.9
C2 C1 H1B 108.9
In1 C1 H1B 108.9
H1A C1 H1B 107.7
C3 C2 C4 119.4(13)
C3 C2 C1 123.2(12)
C4 C2 C1 117.4(13)
C2 C3 H3A 120.0
C2 C3 H3B 120.0
H3A C3 H3B 120.0
C2 C4 H4A 109.5
C2 C4 H4B 109.5
H4A C4 H4B 109.5
C2 C4 H4C 109.5
H4A C4 H4C 109.5
H4B C4 H4C 109.5
O1 C5 C6 113.6(10)
O1 C5 H5A 108.8
C6 C5 H5A 108.8
O1 C5 H5B 108.8
C6 C5 H5B 108.8
H5A C5 H5B 107.7
C7 C6 C5 123.5(11)
C7 C6 C8 125.2(12)
C5 C6 C8 111.4(11)
C6 C7 H7A 120.0
C6 C7 H7B 120.0
H7A C7 H7B 120.0
C6 C8 H8A 109.5
C6 C8 H8B 109.5
H8A C8 H8B 109.5
C6 C8 H8C 109.5
H8A C8 H8C 109.5
H8B C8 H8C 109.5
C10B C9 In2 118.7(18)
C10A C9 In2 113.3(12)
C10B C9 H9A 75.1
C10A C9 H9A 108.9
In2 C9 H9A 108.9
C10B C9 H9B 128.6
C10A C9 H9B 108.9
In2 C9 H9B 108.9
H9A C9 H9B 107.7
C10B C9 H9C 107.6
In2 C9 H9C 107.6
C10B C9 H9D 107.6
In2 C9 H9D 107.6
H9C C9 H9D 107.1
C11A C10A C12A 121(3)
C11A C10A C9 119(2)
C12A C10A C9 119.7(19)
C10A C11A H11A 120.0
C10A C11A H11B 120.0
H11A C11A H11B 120.0
C11B C10B C12B 127(4)
C11B C10B C9 128(4)
C12B C10B C9 105(3)
C10B C11B H11C 120.0
C10B C11B H11D 120.0
H11C C11B H11D 120.0
C10B C12B H12D 109.5
C10B C12B H12E 109.5
H12D C12B H12E 109.5
C10B C12B H12F 109.5
H12D C12B H12F 109.5
H12E C12B H12F 109.5
O2 C13 C14 114.3(9)
O2 C13 H13A 108.7
C14 C13 H13A 108.7
O2 C13 H13B 108.7
C14 C13 H13B 108.7
H13A C13 H13B 107.6
C15 C14 C16 125.2(12)
C15 C14 C13 121.1(11)
C16 C14 C13 113.6(11)
C14 C15 H15A 120.0
C14 C15 H15B 120.0
H15A C15 H15B 120.0
C14 C16 H16A 109.5
C14 C16 H16B 109.5
H16A C16 H16B 109.5
C14 C16 H16C 109.5
H16A C16 H16C 109.5
H16B C16 H16C 109.5
C18 C17 In3 113.9(9)
C18 C17 H17A 108.8
In3 C17 H17A 108.8
C18 C17 H17B 108.8
In3 C17 H17B 108.8
H17A C17 H17B 107.7
C19 C18 C20 123.6(13)
C19 C18 C17 121.2(13)
C20 C18 C17 115.2(13)
C18 C19 H19A 120.0
C18 C19 H19B 120.0
H19A C19 H19B 120.0
C18 C20 H20A 109.5
C18 C20 H20B 109.5
H20A C20 H20B 109.5
C18 C20 H20C 109.5
H20A C20 H20C 109.5
H20B C20 H20C 109.5
O3 C21 C22 113.4(9)
O3 C21 H21A 108.9
C22 C21 H21A 108.9
O3 C21 H21B 108.9
C22 C21 H21B 108.9
H21A C21 H21B 107.7
C23 C22 C21 124.9(11)
C23 C22 C24 123.2(13)
C21 C22 C24 111.9(11)
C22 C23 H23A 120.0
C22 C23 H23B 120.0
H23A C23 H23B 120.0
C22 C24 H24A 109.5
C22 C24 H24B 109.5
H24A C24 H24B 109.5
C22 C24 H24C 109.5
H24A C24 H24C 109.5
H24B C24 H24C 109.5
C26 C25 In4 114.0(8)
C26 C25 H25A 108.8
In4 C25 H25A 108.8
C26 C25 H25B 108.8
In4 C25 H25B 108.8
H25A C25 H25B 107.6
C27 C26 C25 123.2(13)
C27 C26 C28 120.9(13)
C25 C26 C28 115.9(13)
C26 C27 H27A 120.0
C26 C27 H27B 120.0
H27A C27 H27B 120.0
C26 C28 H28A 109.5
C26 C28 H28B 109.5
H28A C28 H28B 109.5
C26 C28 H28C 109.5
H28A C28 H28C 109.5
H28B C28 H28C 109.5
O4 C29 C30 114.4(9)
O4 C29 H29A 108.7
C30 C29 H29A 108.7
O4 C29 H29B 108.7
C30 C29 H29B 108.7
H29A C29 H29B 107.6
C31 C30 C32 123.9(13)
C31 C30 C29 123.9(11)
C32 C30 C29 112.2(10)
C30 C31 H31A 120.0
C30 C31 H31B 120.0
H31A C31 H31B 120.0
C30 C32 H32A 109.5
C30 C32 H32B 109.5
H32A C32 H32B 109.5
C30 C32 H32C 109.5
H32A C32 H32C 109.5
H32B C32 H32C 109.5

loop_
_geom_bond_atom_site_label_1
_geom_bond_atom_site_label_2
_geom_bond_distance
O1 C5 1.415(12)
O1 In1 2.103(8)
O1 In2 2.106(8)
O2 C13 1.439(12)
O2 In3 2.077(8)
O2 In2 2.120(7)
O3 C21 1.429(11)
O3 In4 2.094(8)
O3 In3 2.103(7)
O4 C29 1.420(12)
O4 In4 2.105(8)
O4 In1 2.107(7)
In1 C1 2.137(12)
In1 Cl4 2.606(3)
In1 Cl1 2.615(3)
In2 C9 2.144(15)
In2 Cl1 2.580(3)
In2 Cl2 2.635(3)
In3 C17 2.135(13)
In3 Cl2 2.603(3)
In3 Cl3 2.606(3)
In4 C25 2.141(12)
In4 Cl3 2.599(3)
In4 Cl4 2.632(3)
C1 C2 1.457(15)
C1 H1A 0.9900
C1 H1B 0.9900
C2 C3 1.357(19)
C2 C4 1.450(17)
C3 H3A 0.9500
C3 H3B 0.9500
C4 H4A 0.9800
C4 H4B 0.9800
C4 H4C 0.9800
C5 C6 1.502(16)
C5 H5A 0.9900
C5 H5B 0.9900
C6 C7 1.283(18)
C6 C8 1.504(16)
C7 H7A 0.9500
C7 H7B 0.9500
C8 H8A 0.9800
C8 H8B 0.9800
C8 H8C 0.9800
C9 C10B 1.46(4)
C9 C10A 1.61(3)
C9 H9A 0.9900
C9 H9B 0.9900
C9 H9C 0.9900
C9 H9D 0.9900
C10A C11A 1.29(4)
C10A C12A 1.50(3)
C11A H11A 0.9500
C11A H11B 0.9500
C12A H12A 0.9800
C12A H12B 0.9800
C12A H12C 0.9800
C10B C11B 1.30(5)
C10B C12B 1.44(5)
C11B H11C 0.9500
C11B H11D 0.9500
C12B H12D 0.9800
C12B H12E 0.9800
C12B H12F 0.9800
C13 C14 1.510(16)
C13 H13A 0.9900
C13 H13B 0.9900
C14 C15 1.321(18)
C14 C16 1.482(15)
C15 H15A 0.9500
C15 H15B 0.9500
C16 H16A 0.9800
C16 H16B 0.9800
C16 H16C 0.9800
C17 C18 1.508(16)
C17 H17A 0.9900
C17 H17B 0.9900
C18 C19 1.30(2)
C18 C20 1.474(18)
C19 H19A 0.9500
C19 H19B 0.9500
C20 H20A 0.9800
C20 H20B 0.9800
C20 H20C 0.9800
C21 C22 1.468(17)
C21 H21A 0.9900
C21 H21B 0.9900
C22 C23 1.306(17)
C22 C24 1.497(16)
C23 H23A 0.9500
C23 H23B 0.9500
C24 H24A 0.9800
C24 H24B 0.9800
C24 H24C 0.9800
C25 C26 1.456(16)
C25 H25A 0.9900
C25 H25B 0.9900
C26 C27 1.35(2)
C26 C28 1.481(17)
C27 H27A 0.9500
C27 H27B 0.9500
C28 H28A 0.9800
C28 H28B 0.9800
C28 H28C 0.9800
C29 C30 1.500(17)
C29 H29A 0.9900
C29 H29B 0.9900
C30 C31 1.314(17)
C30 C32 1.488(15)
C31 H31A 0.9500
C31 H31B 0.9500
C32 H32A 0.9800
C32 H32B 0.9800
C32 H32C 0.9800

loop_
_geom_torsion_atom_site_label_1
_geom_torsion_atom_site_label_2
_geom_torsion_atom_site_label_3
_geom_torsion_atom_site_label_4
_geom_torsion
C5 O1 In1 O4 -124.7(8)
In2 O1 In1 O4 64.6(4)
C5 O1 In1 C1 55.9(10)
In2 O1 In1 C1 -114.8(5)
C5 O1 In1 Cl4 -47.5(8)
In2 O1 In1 Cl4 141.8(4)
C5 O1 In1 Cl1 149.5(8)
In2 O1 In1 Cl1 -21.2(3)
C29 O4 In1 O1 -132.3(8)
In4 O4 In1 O1 65.9(4)
C29 O4 In1 C1 47.2(9)
In4 O4 In1 C1 -114.6(5)
C29 O4 In1 Cl4 142.1(8)
In4 O4 In1 Cl4 -19.7(3)
C29 O4 In1 Cl1 -56.0(7)
In4 O4 In1 Cl1 142.2(3)
C5 O1 In2 O2 123.8(8)
In1 O1 In2 O2 -65.4(4)
C5 O1 In2 C9 -44.0(11)
In1 O1 In2 C9 126.8(6)
C5 O1 In2 Cl1 -149.4(8)
In1 O1 In2 Cl1 21.4(3)
C5 O1 In2 Cl2 48.0(8)
In1 O1 In2 Cl2 -141.2(4)
C13 O2 In2 O1 122.8(8)
In3 O2 In2 O1 -64.5(4)
C13 O2 In2 C9 -68.7(10)
In3 O2 In2 C9 104.1(6)
C13 O2 In2 Cl1 45.5(7)
In3 O2 In2 Cl1 -141.7(3)
C13 O2 In2 Cl2 -151.4(8)
In3 O2 In2 Cl2 21.4(3)
C13 O2 In3 O3 -123.5(8)
In2 O2 In3 O3 64.0(4)
C13 O2 In3 C17 62.3(9)
In2 O2 In3 C17 -110.2(5)
C13 O2 In3 Cl2 151.0(8)
In2 O2 In3 Cl2 -21.5(3)
C13 O2 In3 Cl3 -46.4(8)
In2 O2 In3 Cl3 141.1(3)
C21 O3 In3 O2 -132.3(7)
In4 O3 In3 O2 67.9(4)
C21 O3 In3 C17 41.9(9)
In4 O3 In3 C17 -117.9(5)
C21 O3 In3 Cl2 -55.2(7)
In4 O3 In3 Cl2 145.1(4)
C21 O3 In3 Cl3 141.3(8)
In4 O3 In3 Cl3 -18.4(3)
C21 O3 In4 O4 132.7(7)
In3 O3 In4 O4 -67.6(4)
C21 O3 In4 C25 -42.3(9)
In3 O3 In4 C25 117.4(5)
C21 O3 In4 Cl3 -141.3(8)
In3 O3 In4 Cl3 18.4(3)
C21 O3 In4 Cl4 56.1(7)
In3 O3 In4 Cl4 -144.2(4)
C29 O4 In4 O3 132.4(7)
In1 O4 In4 O3 -65.5(4)
C29 O4 In4 C25 -52.6(9)
In1 O4 In4 C25 109.4(5)
C29 O4 In4 Cl3 55.1(7)
In1 O4 In4 Cl3 -142.9(3)
C29 O4 In4 Cl4 -142.5(7)
In1 O4 In4 Cl4 19.5(3)
O1 In2 Cl1 In1 -15.6(2)
O2 In2 Cl1 In1 87.0(2)
C9 In2 Cl1 In1 -144.6(5)
Cl2 In2 Cl1 In1 37.7(3)
O1 In1 Cl1 In2 15.7(2)
O4 In1 Cl1 In2 -86.5(2)
C1 In1 Cl1 In2 147.0(3)
Cl4 In1 Cl1 In2 -34.0(3)
O2 In3 Cl2 In2 15.6(2)
O3 In3 Cl2 In2 -85.7(2)
C17 In3 Cl2 In2 144.4(3)
Cl3 In3 Cl2 In2 -37.7(3)
O1 In2 Cl2 In3 87.5(2)
O2 In2 Cl2 In3 -15.3(2)
C9 In2 Cl2 In3 -141.8(5)
Cl1 In2 Cl2 In3 36.0(3)
O3 In4 Cl3 In3 -13.4(2)
O4 In4 Cl3 In3 86.8(2)
C25 In4 Cl3 In3 -141.8(4)
Cl4 In4 Cl3 In3 37.1(3)
O2 In3 Cl3 In4 -87.7(2)
O3 In3 Cl3 In4 13.4(2)
C17 In3 Cl3 In4 141.7(3)
Cl2 In3 Cl3 In4 -36.2(3)
O1 In1 Cl4 In4 -88.0(2)
O4 In1 Cl4 In4 14.2(2)
C1 In1 Cl4 In4 139.0(3)
Cl1 In1 Cl4 In4 -40.0(3)
O3 In4 Cl4 In1 86.2(2)
O4 In4 Cl4 In1 -14.2(2)
C25 In4 Cl4 In1 -144.0(4)
Cl3 In4 Cl4 In1 37.2(3)
O1 In1 C1 C2 -12.3(12)
O4 In1 C1 C2 168.4(8)
Cl4 In1 C1 C2 85.5(10)
Cl1 In1 C1 C2 -94.9(9)
In1 C1 C2 C3 104.7(15)
In1 C1 C2 C4 -72.5(15)
In1 O1 C5 C6 -89.0(11)
In2 O1 C5 C6 81.0(12)
O1 C5 C6 C7 -2.1(19)
O1 C5 C6 C8 176.8(11)
O1 In2 C9 C10B -67(2)
O2 In2 C9 C10B 128(2)
Cl1 In2 C9 C10B 23(2)
Cl2 In2 C9 C10B -158(2)
O1 In2 C9 C10A -105.6(13)
O2 In2 C9 C10A 89.2(14)
Cl1 In2 C9 C10A -15.2(14)
Cl2 In2 C9 C10A 164.0(13)
In2 C9 C10A C11A 121(2)
C10B C9 C10A C12A -164(4)
In2 C9 C10A C12A -57(2)
In2 C9 C10B C11B 92(4)
In2 C9 C10B C12B -84(3)
In3 O2 C13 C14 -86.3(11)
In2 O2 C13 C14 85.8(11)
O2 C13 C14 C15 0.4(18)
O2 C13 C14 C16 -179.4(10)
O2 In3 C17 C18 -93.4(10)
O3 In3 C17 C18 94.0(9)
Cl2 In3 C17 C18 -173.1(9)
Cl3 In3 C17 C18 7.7(10)
In3 C17 C18 C19 -107.9(14)
In3 C17 C18 C20 73.5(13)
In4 O3 C21 C22 80.1(11)
In3 O3 C21 C22 -78.3(11)
O3 C21 C22 C23 0.9(19)
O3 C21 C22 C24 179.7(10)
O3 In4 C25 C26 -92.2(10)
O4 In4 C25 C26 94.3(11)
Cl3 In4 C25 C26 -6.0(11)
Cl4 In4 C25 C26 174.5(10)
In4 C25 C26 C27 103.9(14)
In4 C25 C26 C28 -77.4(14)
In4 O4 C29 C30 72.1(11)
In1 O4 C29 C30 -88.6(11)
O4 C29 C30 C31 10.4(19)
O4 C29 C30 C32 -170.8(10)
